data_2223774
loop_
_publ_author_name
'Subashini, R.'
'Khan, F. Nawaz'
'Gund, Machhindra'
'Hathwar, Venkatesha R.'
'Ng, Seik Weng'

_publ_section_title
;
 2-Chloro-8-methoxyquinoline-3-carbaldehyde
;
_journal_coeditor_code HB5131
_journal_issue 11
_journal_name_full 'Acta Crystallographica Section E'
_journal_page_first o2720
_journal_paper_doi 10.1107/S1600536809040835
_journal_volume 65
_journal_year 2009
_chemical_formula_iupac 'C11 H8 Cl N O2'
_chemical_formula_moiety 'C11 H8 Cl N O2'
_chemical_formula_sum 'C11 H8 Cl N O2'
_chemical_formula_weight 221.63
_chemical_name_systematic
;
2-Chloro-8-methoxyquinoline-3-carbaldehyde
;
_space_group_IT_number 14
_symmetry_cell_setting monoclinic
_symmetry_space_group_name_Hall '-P 2yn'
_symmetry_space_group_name_H-M 'P 1 21/n 1'
_atom_sites_solution_hydrogens geom
_atom_sites_solution_primary direct
_atom_sites_solution_secondary difmap
_audit_creation_method SHELXL-97
_cell_angle_alpha 90.00
_cell_angle_beta 104.802(3)
_cell_angle_gamma 90.00
_cell_formula_units_Z 4
_cell_length_a 14.4763(8)
_cell_length_b 3.9246(2)
_cell_length_c 17.6295(9)
_cell_measurement_reflns_used 943
_cell_measurement_temperature 290(2)
_cell_measurement_theta_max 24.6
_cell_measurement_theta_min 1.9
_cell_volume 968.36(9)
_computing_cell_refinement 'SAINT (Bruker, 2004)'
_computing_data_collection 'SMART (Bruker, 2004)'
_computing_data_reduction 'SAINT (Bruker, 2004)'
_computing_molecular_graphics 'X-SEED (Barbour, 2001)'
_computing_publication_material 'publCIF (Westrip, 2009)'
_computing_structure_refinement 'SHELXL97 (Sheldrick, 2008)'
_computing_structure_solution 'SHELXS97 (Sheldrick, 2008)'
_diffrn_ambient_temperature 290(2)
_diffrn_measured_fraction_theta_full 0.999
_diffrn_measured_fraction_theta_max 0.999
_diffrn_measurement_device_type 'Bruker SMART area-detector'
_diffrn_measurement_method '\f and \w'
_diffrn_radiation_monochromator graphite
_diffrn_radiation_source 'fine-focus sealed tube'
_diffrn_radiation_type MoK\a
_diffrn_radiation_wavelength 0.71073
_diffrn_reflns_av_R_equivalents 0.0257
_diffrn_reflns_av_sigmaI/netI 0.0237
_diffrn_reflns_limit_h_max 18
_diffrn_reflns_limit_h_min -18
_diffrn_reflns_limit_k_max 5
_diffrn_reflns_limit_k_min -4
_diffrn_reflns_limit_l_max 22
_diffrn_reflns_limit_l_min -22
_diffrn_reflns_number 8150
_diffrn_reflns_theta_full 27.50
_diffrn_reflns_theta_max 27.50
_diffrn_reflns_theta_min 2.11
_diffrn_standards_decay_% 0
_diffrn_standards_interval_count 0
_diffrn_standards_interval_time 0
_diffrn_standards_number 0
_exptl_absorpt_coefficient_mu 0.369
_exptl_absorpt_correction_T_max 0.9605
_exptl_absorpt_correction_T_min 0.8973
_exptl_absorpt_correction_type multi-scan
_exptl_absorpt_process_details '(SADABS; Sheldrick, 1996)'
_exptl_crystal_colour Colourless
_exptl_crystal_density_diffrn 1.520
_exptl_crystal_density_method 'not measured'
_exptl_crystal_description Block
_exptl_crystal_F_000 456
_exptl_crystal_size_max 0.30
_exptl_crystal_size_mid 0.18
_exptl_crystal_size_min 0.11
_refine_diff_density_max 0.303
_refine_diff_density_min -0.378
_refine_ls_extinction_method none
_refine_ls_goodness_of_fit_ref 1.178
_refine_ls_hydrogen_treatment constr
_refine_ls_matrix_type full
_refine_ls_number_parameters 137
_refine_ls_number_reflns 2212
_refine_ls_number_restraints 0
_refine_ls_restrained_S_all 1.178
_refine_ls_R_factor_all 0.0544
_refine_ls_R_factor_gt 0.0366
_refine_ls_shift/su_max 0.001
_refine_ls_shift/su_mean 0.001
_refine_ls_structure_factor_coef Fsqd
_refine_ls_weighting_details 'calc w=1/[\s^2^(Fo^2^)+(0.0883P)^2^+0.0632P] where P=(Fo^2^+2Fc^2^)/3'
_refine_ls_weighting_scheme calc
_refine_ls_wR_factor_gt 0.1092
_refine_ls_wR_factor_ref 0.1489
_reflns_number_gt 1769
_reflns_number_total 2212
_reflns_threshold_expression I>2\s(I)
_cod_data_source_file hb5131.cif
_cod_data_source_block I
_cod_depositor_comments
;
The following automatic conversions were performed:
'_symmetry_cell_setting' value 'Monoclinic' changed to 'monoclinic'
according to '/home/saulius/struct/CIF-dictionaries/cif_core.dic'
dictionary named 'cif_core.dic' version 2.4.1 from
2010-06-29.

'_exptl_absorpt_correction_type' value 'Multi-scan' changed
to 'multi-scan' according to
'/home/saulius/struct/CIF-dictionaries/cif_core.dic' dictionary named
'cif_core.dic' version 2.4.1 from 2010-06-29.

Automatic conversion script
Id: cif_fix_enum 1527 2010-12-29 10:47:43Z saulius 

The following automatic conversions were performed:

'_symmetry_cell_setting' value 'Monoclinic' changed to 'monoclinic'
according to /home/saulius/struct/CIF-dictionaries/cif_core.dic
dictionary named 'cif_core.dic' version 2.4.1 from
2010-06-29.

'_exptl_absorpt_correction_type' value 'Multi-scan'
changed to 'multi-scan' according to
/home/saulius/struct/CIF-dictionaries/cif_core.dic dictionary named
'cif_core.dic' version 2.4.1 from 2010-06-29.

Automatic conversion script
Id: cif_fix_values 1715 2011-07-08 13:25:40Z adriana 
;
_cod_original_sg_symbol_H-M 'P 21/n'
_cod_database_code 2223774
_cod_database_fobs_code 2223774

loop_
_symmetry_equiv_pos_as_xyz
'x, y, z'
'-x+1/2, y+1/2, -z+1/2'
'-x, -y, -z'
'x-1/2, -y-1/2, z-1/2'

loop_
_atom_site_type_symbol
_atom_site_label
_atom_site_fract_x
_atom_site_fract_y
_atom_site_fract_z
_atom_site_U_iso_or_equiv
_atom_site_adp_type
_atom_site_calc_flag
_atom_site_refinement_flags
_atom_site_occupancy
_atom_site_disorder_assembly
_atom_site_disorder_group
Cl Cl1 0.80902(4) 0.23452(14) 0.68475(3) 0.0499(2) Uani d . 1 . .
N N1 0.71583(11) 0.3286(4) 0.54057(8) 0.0338(4) Uani d . 1 . .
O O1 1.02603(11) 0.8263(5) 0.61921(10) 0.0627(5) Uani d . 1 . .
O O2 0.54659(9) 0.2331(4) 0.44173(8) 0.0450(4) Uani d . 1 . .
C C1 0.79779(12) 0.3856(5) 0.58921(9) 0.0333(4) Uani d . 1 . .
C C2 0.87625(12) 0.5588(5) 0.57179(10) 0.0347(4) Uani d . 1 . .
C C3 0.86350(13) 0.6661(5) 0.49563(10) 0.0344(4) Uani d . 1 . .
H H3 0.9129 0.7785 0.4811 0.041 Uiso calc R 1 . .
C C4 0.77669(12) 0.6081(5) 0.43926(10) 0.0320(4) Uani d . 1 . .
C C5 0.75979(14) 0.7149(5) 0.36018(11) 0.0377(4) Uani d . 1 . .
H H5 0.8080 0.8205 0.3426 0.045 Uiso calc R 1 . .
C C6 0.67289(14) 0.6619(5) 0.31039(10) 0.0395(4) Uani d . 1 . .
H H6 0.6620 0.7325 0.2585 0.047 Uiso calc R 1 . .
C C7 0.59819(13) 0.5015(5) 0.33542(10) 0.0381(4) Uani d . 1 . .
H H7 0.5390 0.4710 0.3001 0.046 Uiso calc R 1 . .
C C8 0.61230(12) 0.3907(5) 0.41126(10) 0.0339(4) Uani d . 1 . .
C C9 0.70294(11) 0.4414(4) 0.46533(9) 0.0304(4) Uani d . 1 . .
C C10 0.96654(14) 0.6382(6) 0.63092(11) 0.0451(5) Uani d . 1 . .
H H10 0.9774 0.5355 0.6799 0.054 Uiso calc R 1 . .
C C11 0.45218(13) 0.1914(6) 0.39243(13) 0.0477(5) Uani d . 1 . .
H H11A 0.4134 0.0738 0.4208 0.072 Uiso calc R 1 . .
H H11B 0.4548 0.0613 0.3469 0.072 Uiso calc R 1 . .
H H11C 0.4249 0.4110 0.3764 0.072 Uiso calc R 1 . .

loop_
_atom_site_aniso_label
_atom_site_aniso_U_11
_atom_site_aniso_U_22
_atom_site_aniso_U_33
_atom_site_aniso_U_12
_atom_site_aniso_U_13
_atom_site_aniso_U_23
Cl1 0.0550(4) 0.0636(4) 0.0312(3) -0.0071(2) 0.0116(2) 0.00723(19)
N1 0.0347(8) 0.0368(8) 0.0325(7) -0.0019(6) 0.0132(6) -0.0004(6)
O1 0.0409(8) 0.0860(13) 0.0560(10) -0.0244(8) 0.0028(7) 0.0043(9)
O2 0.0321(7) 0.0598(10) 0.0421(8) -0.0124(6) 0.0078(6) 0.0026(6)
C1 0.0373(9) 0.0355(9) 0.0288(8) -0.0012(7) 0.0115(6) -0.0005(7)
C2 0.0315(9) 0.0369(10) 0.0360(9) -0.0019(7) 0.0088(7) -0.0028(7)
C3 0.0311(9) 0.0372(9) 0.0377(9) -0.0035(7) 0.0138(7) -0.0011(7)
C4 0.0338(9) 0.0318(9) 0.0326(8) 0.0006(7) 0.0127(7) -0.0016(7)
C5 0.0399(10) 0.0411(11) 0.0353(10) -0.0009(8) 0.0157(8) 0.0031(7)
C6 0.0451(10) 0.0443(11) 0.0297(9) 0.0047(8) 0.0110(7) 0.0032(7)
C7 0.0359(9) 0.0411(10) 0.0358(9) 0.0021(8) 0.0062(7) -0.0036(7)
C8 0.0312(9) 0.0344(10) 0.0372(9) -0.0005(7) 0.0109(7) -0.0034(7)
C9 0.0310(8) 0.0310(9) 0.0315(8) -0.0002(7) 0.0121(6) -0.0024(6)
C10 0.0403(11) 0.0549(12) 0.0376(10) -0.0038(9) 0.0053(8) 0.0011(9)
C11 0.0304(10) 0.0542(13) 0.0553(13) -0.0076(8) 0.0053(8) -0.0010(9)

loop_
_atom_type_symbol
_atom_type_description
_atom_type_scat_dispersion_real
_atom_type_scat_dispersion_imag
_atom_type_scat_source
C C 0.0033 0.0016 'International Tables Vol C Tables 4.2.6.8 and 6.1.1.4'
H H 0.0000 0.0000 'International Tables Vol C Tables 4.2.6.8 and 6.1.1.4'
N N 0.0061 0.0033 'International Tables Vol C Tables 4.2.6.8 and 6.1.1.4'
O O 0.0106 0.0060 'International Tables Vol C Tables 4.2.6.8 and 6.1.1.4'
Cl Cl 0.1484 0.1585 'International Tables Vol C Tables 4.2.6.8 and 6.1.1.4'

loop_
_geom_angle_atom_site_label_1
_geom_angle_atom_site_label_2
_geom_angle_atom_site_label_3
_geom_angle_site_symmetry_1
_geom_angle_site_symmetry_3
_geom_angle
_geom_angle_publ_flag
C1 N1 C9 . . 117.55(15) ?
C8 O2 C11 . . 118.05(15) ?
N1 C1 C2 . . 125.95(16) ?
N1 C1 Cl1 . . 114.99(13) ?
C2 C1 Cl1 . . 119.05(13) ?
C3 C2 C1 . . 116.23(15) ?
C3 C2 C10 . . 119.81(16) ?
C1 C2 C10 . . 123.91(16) ?
C2 C3 C4 . . 120.89(16) ?
C2 C3 H3 . . 119.6 ?
C4 C3 H3 . . 119.6 ?
C3 C4 C5 . . 123.09(16) ?
C3 C4 C9 . . 117.00(16) ?
C5 C4 C9 . . 119.89(16) ?
C6 C5 C4 . . 119.43(17) ?
C6 C5 H5 . . 120.3 ?
C4 C5 H5 . . 120.3 ?
C5 C6 C7 . . 121.57(17) ?
C5 C6 H6 . . 119.2 ?
C7 C6 H6 . . 119.2 ?
C8 C7 C6 . . 120.64(16) ?
C8 C7 H7 . . 119.7 ?
C6 C7 H7 . . 119.7 ?
O2 C8 C7 . . 125.91(16) ?
O2 C8 C9 . . 114.72(15) ?
C7 C8 C9 . . 119.37(16) ?
N1 C9 C8 . . 118.58(15) ?
N1 C9 C4 . . 122.33(15) ?
C8 C9 C4 . . 119.09(16) ?
O1 C10 C2 . . 123.71(19) ?
O1 C10 H10 . . 118.1 ?
C2 C10 H10 . . 118.1 ?
O2 C11 H11A . . 109.5 ?
O2 C11 H11B . . 109.5 ?
H11A C11 H11B . . 109.5 ?
O2 C11 H11C . . 109.5 ?
H11A C11 H11C . . 109.5 ?
H11B C11 H11C . . 109.5 ?

loop_
_geom_bond_atom_site_label_1
_geom_bond_atom_site_label_2
_geom_bond_site_symmetry_2
_geom_bond_distance
_geom_bond_publ_flag
Cl1 C1 . 1.7536(17) ?
N1 C1 . 1.294(2) ?
N1 C9 . 1.365(2) ?
O1 C10 . 1.192(3) ?
O2 C8 . 1.355(2) ?
O2 C11 . 1.429(2) ?
C1 C2 . 1.423(3) ?
C2 C3 . 1.374(2) ?
C2 C10 . 1.482(2) ?
C3 C4 . 1.407(2) ?
C3 H3 . 0.9300 ?
C4 C5 . 1.416(2) ?
C4 C9 . 1.425(2) ?
C5 C6 . 1.354(3) ?
C5 H5 . 0.9300 ?
C6 C7 . 1.416(3) ?
C6 H6 . 0.9300 ?
C7 C8 . 1.371(2) ?
C7 H7 . 0.9300 ?
C8 C9 . 1.425(2) ?
C10 H10 . 0.9300 ?
C11 H11A . 0.9600 ?
C11 H11B . 0.9600 ?
C11 H11C . 0.9600 ?

loop_
_geom_torsion_atom_site_label_1
_geom_torsion_atom_site_label_2
_geom_torsion_atom_site_label_3
_geom_torsion_atom_site_label_4
_geom_torsion_site_symmetry_1
_geom_torsion_site_symmetry_2
_geom_torsion_site_symmetry_3
_geom_torsion_site_symmetry_4
_geom_torsion
_geom_torsion_publ_flag
C9 N1 C1 C2 . . . . 0.5(3) ?
C9 N1 C1 Cl1 . . . . 179.85(12) ?
N1 C1 C2 C3 . . . . -1.7(3) ?
Cl1 C1 C2 C3 . . . . 179.00(14) ?
N1 C1 C2 C10 . . . . 175.74(18) ?
Cl1 C1 C2 C10 . . . . -3.6(3) ?
C1 C2 C3 C4 . . . . 0.6(3) ?
C10 C2 C3 C4 . . . . -176.92(17) ?
C2 C3 C4 C5 . . . . 179.70(17) ?
C2 C3 C4 C9 . . . . 1.3(3) ?
C3 C4 C5 C6 . . . . -177.25(17) ?
C9 C4 C5 C6 . . . . 1.1(3) ?
C4 C5 C6 C7 . . . . -0.1(3) ?
C5 C6 C7 C8 . . . . -0.8(3) ?
C11 O2 C8 C7 . . . . -3.4(3) ?
C11 O2 C8 C9 . . . . 176.32(16) ?
C6 C7 C8 O2 . . . . -179.69(18) ?
C6 C7 C8 C9 . . . . 0.6(3) ?
C1 N1 C9 C8 . . . . -178.13(16) ?
C1 N1 C9 C4 . . . . 1.7(3) ?
O2 C8 C9 N1 . . . . 0.5(2) ?
C7 C8 C9 N1 . . . . -179.81(16) ?
O2 C8 C9 C4 . . . . -179.36(16) ?
C7 C8 C9 C4 . . . . 0.3(3) ?
C3 C4 C9 N1 . . . . -2.6(3) ?
C5 C4 C9 N1 . . . . 178.97(16) ?
C3 C4 C9 C8 . . . . 177.22(16) ?
C5 C4 C9 C8 . . . . -1.2(3) ?
C3 C2 C10 O1 . . . . 9.2(3) n
C1 C2 C10 O1 . . . . -168.2(2) n

loop_
_cod_related_entry_id
_cod_related_entry_database
_cod_related_entry_code
1 ChemSpider 12950535
